data_4107186
loop_
_publ_author_name
'S. Alan Cramer'
'David M. Jenkins'

_publ_section_title
;
 Synthesis of Aziridines from Alkenes and Aryl Azides with a Reusable
 Macrocyclic Tetracarbene Iron Catalyst
;
_journal_name_full 'Journal of the American Chemical Society'
_journal_page_first 19342
_journal_page_last 19345
_journal_paper_doi 10.1021/ja2090965
_journal_volume 133
_journal_year 2011
_chemical_formula_sum 'C78 H58 F12 Fe N11 O1.5 P2'
_chemical_formula_weight 1519.14
_chemical_name_systematic
; 
 ? 
;
_space_group_IT_number 14
_symmetry_cell_setting monoclinic
_symmetry_space_group_name_Hall '-P 2yn'
_symmetry_space_group_name_H-M 'P 1 21/n 1'
_atom_sites_solution_hydrogens geom
_atom_sites_solution_primary direct
_atom_sites_solution_secondary difmap
_audit_creation_method SHELXL-97
_cell_angle_alpha 90.00
_cell_angle_beta 92.337(2)
_cell_angle_gamma 90.00
_cell_formula_units_Z 4
_cell_length_a 20.400(2)
_cell_length_b 16.8402(18)
_cell_length_c 21.336(2)
_cell_measurement_reflns_used 9708
_cell_measurement_temperature 173
_cell_measurement_theta_max 27.87
_cell_measurement_theta_min 2.49
_cell_volume 7323.7(13)
_computing_molecular_graphics 'Diamond 3'
_computing_structure_refinement 'SHELXL-97 (Sheldrick, 1997)'
_computing_structure_solution 'SHELXS-97 (Sheldrick, 1990)'
_diffrn_ambient_temperature 173
_diffrn_measured_fraction_theta_full 0.962
_diffrn_measured_fraction_theta_max 0.962
_diffrn_radiation_monochromator graphite
_diffrn_radiation_source 'fine-focus sealed tube'
_diffrn_radiation_type MoK\a
_diffrn_radiation_wavelength 0.71073
_diffrn_reflns_av_R_equivalents 0.0531
_diffrn_reflns_av_sigmaI/netI 0.0367
_diffrn_reflns_limit_h_max 27
_diffrn_reflns_limit_h_min -25
_diffrn_reflns_limit_k_max 21
_diffrn_reflns_limit_k_min -21
_diffrn_reflns_limit_l_max 28
_diffrn_reflns_limit_l_min -28
_diffrn_reflns_number 91579
_diffrn_reflns_theta_full 28.29
_diffrn_reflns_theta_max 28.29
_diffrn_reflns_theta_min 1.35
_exptl_absorpt_coefficient_mu 0.335
_exptl_absorpt_correction_type none
_exptl_crystal_colour brown
_exptl_crystal_density_diffrn 1.378
_exptl_crystal_description irregular
_exptl_crystal_F_000 3116
_exptl_crystal_size_max 0.2
_exptl_crystal_size_mid 0.1
_exptl_crystal_size_min 0.1
_refine_diff_density_max 1.208
_refine_diff_density_min -1.005
_refine_diff_density_rms 0.085
_refine_ls_extinction_method none
_refine_ls_goodness_of_fit_ref 1.028
_refine_ls_hydrogen_treatment constr
_refine_ls_matrix_type full
_refine_ls_number_parameters 904
_refine_ls_number_reflns 17519
_refine_ls_number_restraints 0
_refine_ls_restrained_S_all 1.028
_refine_ls_R_factor_all 0.0850
_refine_ls_R_factor_gt 0.0655
_refine_ls_shift/su_max 0.033
_refine_ls_shift/su_mean 0.000
_refine_ls_structure_factor_coef Fsqd
_refine_ls_weighting_details 'calc w=1/[\s^2^(Fo^2^)+(0.1040P)^2^+10.7000P] where P=(Fo^2^+2Fc^2^)/3'
_refine_ls_weighting_scheme calc
_refine_ls_wR_factor_gt 0.1811
_refine_ls_wR_factor_ref 0.2009
_reflns_number_gt 13640
_reflns_number_total 17519
_reflns_threshold_expression >2sigma(I)
_cod_data_source_file ja2090965_si_001.cif
_cod_data_source_block dmj4a
_cod_original_cell_volume 7323.4(13)
_cod_original_formula_sum 'C78 H58 F12 Fe N11 O1.50 P2'
_cod_database_code 4107186

loop_
_symmetry_equiv_pos_as_xyz
'x, y, z'
'-x+1/2, y+1/2, -z+1/2'
'-x, -y, -z'
'x-1/2, -y-1/2, z-1/2'

loop_
_atom_site_label
_atom_site_type_symbol
_atom_site_fract_x
_atom_site_fract_y
_atom_site_fract_z
_atom_site_U_iso_or_equiv
_atom_site_adp_type
_atom_site_occupancy
_atom_site_symmetry_multiplicity
_atom_site_calc_flag
_atom_site_refinement_flags
Fe1 Fe 0.074205(17) 0.01774(2) 0.246164(15) 0.02182(10) Uani 1 1 d .
N1 N 0.07981(10) -0.04878(12) 0.10665(9) 0.0247(4) Uani 1 1 d .
N2 N 0.10423(10) 0.07384(12) 0.11699(9) 0.0244(4) Uani 1 1 d .
N3 N 0.08402(11) 0.17858(12) 0.18877(9) 0.0244(4) Uani 1 1 d .
N4 N 0.01950(11) 0.18418(12) 0.26441(9) 0.0248(4) Uani 1 1 d .
N5 N 0.07238(11) 0.07981(12) 0.38603(9) 0.0249(4) Uani 1 1 d .
N6 N 0.11094(10) -0.03703(12) 0.37552(9) 0.0242(4) Uani 1 1 d .
N7 N 0.10543(10) -0.14202(12) 0.30088(9) 0.0236(4) Uani 1 1 d .
N8 N 0.03922(10) -0.15491(12) 0.22215(9) 0.0242(4) Uani 1 1 d .
N9 N 0.16875(11) 0.02291(12) 0.24599(10) 0.0264(4) Uani 1 1 d .
N10 N -0.01955(11) 0.00954(13) 0.24491(10) 0.0285(4) Uani 1 1 d .
N11 N 0.2563(3) 0.0448(4) 0.3877(3) 0.0492(13) Uiso 0.50 1 d P
N12 N 0.3603(4) 0.0642(4) 0.5838(3) 0.0629(17) Uiso 0.50 1 d P
C1 C 0.08212(12) 0.01054(14) 0.15076(11) 0.0243(5) Uani 1 1 d .
C2 C 0.06147(12) 0.13400(14) 0.23607(11) 0.0238(5) Uani 1 1 d .
C3 C 0.08420(12) 0.02449(14) 0.34100(11) 0.0240(5) Uani 1 1 d .
C4 C 0.07456(12) -0.09914(15) 0.25489(11) 0.0237(5) Uani 1 1 d .
C5 C 0.10143(12) -0.02311(15) 0.04870(11) 0.0255(5) Uani 1 1 d .
C6 C 0.11546(13) 0.05465(15) 0.05465(11) 0.0261(5) Uani 1 1 d .
C7 C 0.12958(13) 0.14675(14) 0.14558(11) 0.0252(5) Uani 1 1 d .
H7A H 0.1720 0.1357 0.1681 0.030 Uiso 1 1 calc R
H7B H 0.1374 0.1864 0.1124 0.030 Uiso 1 1 calc R
C8 C 0.05688(13) 0.25493(14) 0.18644(11) 0.0263(5) Uani 1 1 d .
C9 C 0.01643(13) 0.25896(15) 0.23503(12) 0.0272(5) Uani 1 1 d .
C10 C -0.00797(14) 0.16678(16) 0.32500(12) 0.0294(5) Uani 1 1 d .
H10A H -0.0329 0.1164 0.3220 0.035 Uiso 1 1 calc R
H10B H -0.0389 0.2095 0.3357 0.035 Uiso 1 1 calc R
C11 C 0.04465(15) 0.15984(15) 0.37660(12) 0.0307(5) Uani 1 1 d .
H11A H 0.0808 0.1967 0.3672 0.037 Uiso 1 1 calc R
H11B H 0.0261 0.1775 0.4164 0.037 Uiso 1 1 calc R
C12 C 0.09183(13) 0.05341(15) 0.44645(11) 0.0261(5) Uani 1 1 d .
C13 C 0.11509(13) -0.02096(15) 0.43959(11) 0.0264(5) Uani 1 1 d .
C14 C 0.14580(12) -0.10312(15) 0.34876(11) 0.0257(5) Uani 1 1 d .
H14A H 0.1865 -0.0836 0.3303 0.031 Uiso 1 1 calc R
H14B H 0.1582 -0.1417 0.3822 0.031 Uiso 1 1 calc R
C15 C 0.09143(13) -0.22324(14) 0.29679(11) 0.0255(5) Uani 1 1 d .
C16 C 0.05014(13) -0.23160(14) 0.24579(12) 0.0257(5) Uani 1 1 d .
C17 C 0.00575(13) -0.14020(15) 0.16169(12) 0.0284(5) Uani 1 1 d .
H17A H -0.0215 -0.0917 0.1643 0.034 Uiso 1 1 calc R
H17B H -0.0236 -0.1854 0.1509 0.034 Uiso 1 1 calc R
C18 C 0.05441(15) -0.12989(15) 0.11142(12) 0.0323(6) Uani 1 1 d .
H18A H 0.0917 -0.1665 0.1199 0.039 Uiso 1 1 calc R
H18B H 0.0333 -0.1451 0.0706 0.039 Uiso 1 1 calc R
C19 C 0.10595(13) -0.07640(15) -0.00617(11) 0.0269(5) Uani 1 1 d .
C20 C 0.15514(16) -0.13329(19) -0.00670(14) 0.0423(7) Uani 1 1 d .
H20 H 0.1849 -0.1389 0.0285 0.051 Uiso 1 1 calc R
C21 C 0.16088(19) -0.1820(2) -0.05873(16) 0.0502(8) Uani 1 1 d .
H21 H 0.1953 -0.2200 -0.0594 0.060 Uiso 1 1 calc R
C22 C 0.11698(17) -0.17555(19) -0.10940(14) 0.0428(7) Uani 1 1 d .
H22 H 0.1208 -0.2096 -0.1446 0.051 Uiso 1 1 calc R
C23 C 0.06794(15) -0.12002(19) -0.10891(13) 0.0384(6) Uani 1 1 d .
H23 H 0.0377 -0.1157 -0.1438 0.046 Uiso 1 1 calc R
C24 C 0.06224(14) -0.06981(17) -0.05749(12) 0.0324(6) Uani 1 1 d .
H24 H 0.0284 -0.0310 -0.0576 0.039 Uiso 1 1 calc R
C25 C 0.13253(13) 0.11200(15) 0.00572(11) 0.0279(5) Uani 1 1 d .
C26 C 0.18202(15) 0.09468(18) -0.03512(13) 0.0363(6) Uani 1 1 d .
H26 H 0.2068 0.0472 -0.0299 0.044 Uiso 1 1 calc R
C27 C 0.19532(17) 0.1468(2) -0.08368(15) 0.0469(8) Uani 1 1 d .
H27 H 0.2289 0.1346 -0.1117 0.056 Uiso 1 1 calc R
C28 C 0.15972(18) 0.2165(2) -0.09133(14) 0.0466(8) Uani 1 1 d .
H28 H 0.1692 0.2521 -0.1243 0.056 Uiso 1 1 calc R
C29 C 0.11088(18) 0.23402(18) -0.05138(14) 0.0417(7) Uani 1 1 d .
H29 H 0.0867 0.2819 -0.0567 0.050 Uiso 1 1 calc R
C30 C 0.09645(15) 0.18234(16) -0.00304(12) 0.0333(6) Uani 1 1 d .
H30 H 0.0621 0.1947 0.0241 0.040 Uiso 1 1 calc R
C31 C 0.07100(15) 0.31265(15) 0.13648(12) 0.0306(5) Uani 1 1 d .
C32 C 0.01990(17) 0.34104(18) 0.09739(13) 0.0391(6) Uani 1 1 d .
H32 H -0.0240 0.3252 0.1040 0.047 Uiso 1 1 calc R
C33 C 0.0333(2) 0.3929(2) 0.04848(15) 0.0527(9) Uani 1 1 d .
H33 H -0.0016 0.4126 0.0221 0.063 Uiso 1 1 calc R
C34 C 0.0964(2) 0.41539(19) 0.03825(16) 0.0549(10) Uani 1 1 d .
H34 H 0.1052 0.4498 0.0043 0.066 Uiso 1 1 calc R
C35 C 0.1475(2) 0.3882(2) 0.07730(17) 0.0527(9) Uani 1 1 d .
H35 H 0.1912 0.4041 0.0702 0.063 Uiso 1 1 calc R
C36 C 0.13486(17) 0.33757(17) 0.12685(14) 0.0402(7) Uani 1 1 d .
H36 H 0.1698 0.3200 0.1542 0.048 Uiso 1 1 calc R
C37 C -0.02033(15) 0.32820(16) 0.25686(12) 0.0334(6) Uani 1 1 d .
C38 C 0.01309(19) 0.40046(18) 0.26422(15) 0.0446(7) Uani 1 1 d .
H38 H 0.0586 0.4037 0.2568 0.054 Uiso 1 1 calc R
C39 C -0.0214(3) 0.4677(2) 0.28265(19) 0.0660(12) Uani 1 1 d .
H39 H 0.0010 0.5170 0.2875 0.079 Uiso 1 1 calc R
C40 C -0.0870(3) 0.4635(3) 0.2937(2) 0.0745(14) Uani 1 1 d .
H40 H -0.1098 0.5096 0.3063 0.089 Uiso 1 1 calc R
C41 C -0.1200(2) 0.3924(3) 0.28676(19) 0.0684(12) Uani 1 1 d .
H41 H -0.1653 0.3897 0.2949 0.082 Uiso 1 1 calc R
C42 C -0.08694(17) 0.3243(2) 0.26774(15) 0.0454(7) Uani 1 1 d .
H42 H -0.1100 0.2756 0.2623 0.054 Uiso 1 1 calc R
C43 C 0.08597(13) 0.09882(15) 0.50522(11) 0.0275(5) Uani 1 1 d .
C44 C 0.11282(18) 0.17446(18) 0.51292(14) 0.0430(7) Uani 1 1 d .
H44 H 0.1341 0.1988 0.4791 0.052 Uiso 1 1 calc R
C45 C 0.1087(2) 0.2146(2) 0.56944(16) 0.0558(10) Uani 1 1 d .
H45 H 0.1271 0.2661 0.5742 0.067 Uiso 1 1 calc R
C46 C 0.07771(19) 0.1793(2) 0.61895(14) 0.0477(8) Uani 1 1 d .
H46 H 0.0746 0.2068 0.6576 0.057 Uiso 1 1 calc R
C47 C 0.05153(15) 0.1046(2) 0.61216(13) 0.0398(7) Uani 1 1 d .
H47 H 0.0307 0.0804 0.6463 0.048 Uiso 1 1 calc R
C48 C 0.05537(14) 0.06423(17) 0.55556(12) 0.0323(6) Uani 1 1 d .
H48 H 0.0370 0.0126 0.5512 0.039 Uiso 1 1 calc R
C49 C 0.13707(14) -0.07997(16) 0.48736(12) 0.0316(6) Uani 1 1 d .
C50 C 0.18920(19) -0.0632(2) 0.52906(17) 0.0525(9) Uani 1 1 d .
H50 H 0.2126 -0.0146 0.5258 0.063 Uiso 1 1 calc R
C51 C 0.2071(3) -0.1176(3) 0.57568(19) 0.0720(13) Uani 1 1 d .
H51 H 0.2424 -0.1056 0.6046 0.086 Uiso 1 1 calc R
C52 C 0.1744(2) -0.1884(3) 0.58031(16) 0.0643(12) Uani 1 1 d .
H52 H 0.1871 -0.2251 0.6124 0.077 Uiso 1 1 calc R
C53 C 0.1234(2) -0.2062(2) 0.53858(16) 0.0510(9) Uani 1 1 d .
H53 H 0.1012 -0.2555 0.5415 0.061 Uiso 1 1 calc R
C54 C 0.10429(16) -0.15217(18) 0.49213(14) 0.0387(6) Uani 1 1 d .
H54 H 0.0688 -0.1645 0.4636 0.046 Uiso 1 1 calc R
C55 C 0.11546(14) -0.28254(15) 0.34280(12) 0.0307(5) Uani 1 1 d .
C56 C 0.18115(16) -0.28604(19) 0.36310(14) 0.0383(6) Uani 1 1 d .
H56 H 0.2124 -0.2521 0.3450 0.046 Uiso 1 1 calc R
C57 C 0.20101(19) -0.3393(2) 0.40997(16) 0.0530(9) Uani 1 1 d .
H57 H 0.2456 -0.3404 0.4248 0.064 Uiso 1 1 calc R
C58 C 0.1564(2) -0.3905(2) 0.43497(18) 0.0614(11) Uani 1 1 d .
H58 H 0.1703 -0.4265 0.4671 0.074 Uiso 1 1 calc R
C59 C 0.0918(2) -0.3898(2) 0.41375(17) 0.0573(10) Uani 1 1 d .
H59 H 0.0616 -0.4266 0.4301 0.069 Uiso 1 1 calc R
C60 C 0.07051(18) -0.33501(17) 0.36821(15) 0.0407(7) Uani 1 1 d .
H60 H 0.0256 -0.3334 0.3545 0.049 Uiso 1 1 calc R
C61 C 0.02644(13) -0.30377(15) 0.21260(12) 0.0283(5) Uani 1 1 d .
C62 C 0.07164(15) -0.35251(18) 0.18407(16) 0.0405(7) Uani 1 1 d .
H62 H 0.1171 -0.3403 0.1878 0.049 Uiso 1 1 calc R
C63 C 0.05067(18) -0.4188(2) 0.15018(19) 0.0519(9) Uani 1 1 d .
H63 H 0.0818 -0.4522 0.1314 0.062 Uiso 1 1 calc R
C64 C -0.01537(18) -0.43637(18) 0.14377(17) 0.0467(8) Uani 1 1 d .
H64 H -0.0297 -0.4812 0.1199 0.056 Uiso 1 1 calc R
C65 C -0.06049(16) -0.38880(18) 0.17210(16) 0.0424(7) Uani 1 1 d .
H65 H -0.1059 -0.4013 0.1680 0.051 Uiso 1 1 calc R
C66 C -0.03986(14) -0.32260(16) 0.20662(15) 0.0356(6) Uani 1 1 d .
H66 H -0.0712 -0.2902 0.2262 0.043 Uiso 1 1 calc R
C67 C 0.22455(14) 0.02471(16) 0.24341(13) 0.0317(6) Uani 1 1 d .
C68 C 0.29561(16) 0.0272(2) 0.23854(19) 0.0487(8) Uani 1 1 d .
H68A H 0.3077 0.0018 0.1993 0.073 Uiso 1 1 calc R
H68B H 0.3165 -0.0011 0.2742 0.073 Uiso 1 1 calc R
H68C H 0.3104 0.0826 0.2389 0.073 Uiso 1 1 calc R
C69 C -0.07474(15) 0.0010(2) 0.24285(17) 0.0434(7) Uani 1 1 d .
C70 C -0.1459(2) -0.0125(3) 0.2392(3) 0.0958(19) Uani 1 1 d .
H70A H -0.1628 -0.0029 0.1962 0.144 Uiso 1 1 calc R
H70B H -0.1672 0.0238 0.2679 0.144 Uiso 1 1 calc R
H70C H -0.1551 -0.0675 0.2510 0.144 Uiso 1 1 calc R
C71 C 0.0048(3) -0.6212(4) 0.4376(3) 0.0908(16) Uiso 1 1 d .
C72 C 0.0771(2) -0.6139(3) 0.4366(2) 0.0717(12) Uiso 1 1 d .
C73 C 0.1676(2) -0.5881(3) 0.5058(2) 0.0706(11) Uiso 1 1 d .
C74 C 0.1839(3) -0.5527(3) 0.5690(3) 0.0818(14) Uiso 1 1 d .
C75 C 0.2756(2) 0.0886(3) 0.4108(2) 0.0653(10) Uiso 1 1 d .
C76 C 0.3172(5) 0.1574(7) 0.4501(5) 0.074(3) Uiso 0.50 1 d P
C77 C 0.3186(3) 0.0621(4) 0.6184(3) 0.0885(15) Uiso 1 1 d .
C78 C 0.2636(5) 0.0693(7) 0.6577(5) 0.080(3) Uiso 0.50 1 d P
C79 C 0.3196(8) 0.1062(9) 0.5712(7) 0.114(4) Uiso 0.50 1 d P
C80 C 0.2939(6) 0.1308(7) 0.4602(5) 0.077(3) Uiso 0.50 1 d P
P1 P 0.73064(4) 0.20263(5) 0.81453(4) 0.04019(19) Uani 1 1 d .
P2 P 0.23241(8) 0.30386(14) 0.73363(6) 0.1040(6) Uani 1 1 d .
F1 F 0.75361(12) 0.15883(14) 0.75280(10) 0.0598(5) Uani 1 1 d .
F2 F 0.74509(18) 0.12473(17) 0.85372(12) 0.0926(9) Uani 1 1 d .
F3 F 0.70666(15) 0.24557(18) 0.87595(13) 0.0843(8) Uani 1 1 d .
F4 F 0.80258(13) 0.2325(2) 0.82965(17) 0.1012(11) Uani 1 1 d .
F5 F 0.7173(2) 0.28014(18) 0.77498(16) 0.1140(13) Uani 1 1 d .
F6 F 0.65881(12) 0.1724(2) 0.79894(15) 0.1020(11) Uani 1 1 d .
F7 F 0.30745(19) 0.3259(2) 0.75550(18) 0.1115(11) Uiso 1 1 d .
F8A F 0.1579(2) 0.3253(3) 0.6991(2) 0.0888(12) Uiso 0.70 1 d P
F8B F 0.1677(5) 0.2748(7) 0.7148(5) 0.081(3) Uiso 0.30 1 d P
F9A F 0.20620(16) 0.3426(2) 0.79384(15) 0.0681(8) Uiso 0.80 1 d P
F9B F 0.2127(7) 0.3902(9) 0.7817(7) 0.076(3) Uiso 0.20 1 d P
F10A F 0.2514(3) 0.2706(4) 0.6712(3) 0.1076(16) Uiso 0.70 1 d P
F10B F 0.2693(4) 0.2305(5) 0.6857(4) 0.0626(19) Uiso 0.30 1 d P
F11 F 0.2423(3) 0.3882(3) 0.6975(2) 0.1534(17) Uiso 1 1 d .
F12A F 0.2596(3) 0.2242(4) 0.7857(3) 0.0689(16) Uiso 0.40 1 d P
F12B F 0.1767(3) 0.2222(4) 0.7444(3) 0.0716(16) Uiso 0.40 1 d P
F12C F 0.2221(6) 0.2353(6) 0.7671(5) 0.052(2) Uiso 0.20 1 d P
O1 O 0.09903(15) -0.58184(19) 0.49604(15) 0.0685(8) Uiso 1 1 d .
O2 O 0.2969(3) 0.0728(4) 0.5120(3) 0.0804(18) Uiso 0.50 1 d P

loop_
_atom_site_aniso_label
_atom_site_aniso_U_11
_atom_site_aniso_U_22
_atom_site_aniso_U_33
_atom_site_aniso_U_23
_atom_site_aniso_U_13
_atom_site_aniso_U_12
Fe1 0.02907(19) 0.01898(17) 0.01734(17) 0.00131(12) 0.00003(12) -0.00080(13)
N1 0.0331(11) 0.0216(10) 0.0193(9) 0.0007(8) -0.0014(8) -0.0005(8)
N2 0.0338(11) 0.0215(10) 0.0180(9) -0.0004(7) 0.0028(8) -0.0005(8)
N3 0.0346(11) 0.0192(9) 0.0196(9) 0.0001(7) 0.0026(8) -0.0002(8)
N4 0.0330(11) 0.0219(10) 0.0194(9) 0.0024(7) 0.0018(8) 0.0019(8)
N5 0.0338(11) 0.0227(10) 0.0184(9) 0.0009(7) 0.0025(8) 0.0001(8)
N6 0.0317(10) 0.0229(10) 0.0177(9) -0.0001(7) -0.0018(8) 0.0007(8)
N7 0.0297(10) 0.0212(10) 0.0199(9) -0.0004(7) -0.0011(8) 0.0005(8)
N8 0.0300(10) 0.0203(9) 0.0221(10) 0.0018(8) -0.0019(8) -0.0021(8)
N9 0.0360(12) 0.0215(10) 0.0216(10) -0.0005(8) -0.0007(8) -0.0019(8)
N10 0.0350(12) 0.0239(10) 0.0264(11) 0.0039(8) -0.0005(9) 0.0001(9)
C1 0.0301(12) 0.0218(11) 0.0208(11) 0.0002(9) -0.0009(9) 0.0010(9)
C2 0.0309(12) 0.0219(11) 0.0185(11) -0.0001(8) 0.0010(9) -0.0016(9)
C3 0.0293(12) 0.0217(11) 0.0212(11) 0.0010(9) 0.0022(9) -0.0009(9)
C4 0.0279(11) 0.0245(11) 0.0185(10) 0.0009(9) 0.0007(9) 0.0003(9)
C5 0.0316(12) 0.0258(12) 0.0192(11) 0.0005(9) 0.0005(9) 0.0022(10)
C6 0.0325(12) 0.0270(12) 0.0191(11) -0.0003(9) 0.0020(9) 0.0016(10)
C7 0.0340(12) 0.0216(11) 0.0203(11) 0.0006(9) 0.0038(9) -0.0032(9)
C8 0.0360(13) 0.0194(11) 0.0233(11) 0.0013(9) -0.0005(9) 0.0011(10)
C9 0.0355(13) 0.0229(12) 0.0230(11) 0.0019(9) -0.0009(10) 0.0020(10)
C10 0.0381(13) 0.0290(13) 0.0217(12) 0.0036(9) 0.0076(10) 0.0068(11)
C11 0.0484(15) 0.0238(12) 0.0202(11) 0.0004(9) 0.0030(10) 0.0051(11)
C12 0.0328(12) 0.0260(12) 0.0194(11) 0.0018(9) 0.0003(9) -0.0016(10)
C13 0.0334(12) 0.0265(12) 0.0190(11) 0.0004(9) -0.0026(9) -0.0011(10)
C14 0.0315(12) 0.0241(11) 0.0209(11) -0.0002(9) -0.0045(9) 0.0020(10)
C15 0.0326(12) 0.0207(11) 0.0233(11) -0.0001(9) 0.0017(9) 0.0013(9)
C16 0.0320(12) 0.0200(11) 0.0251(12) 0.0013(9) 0.0016(9) 0.0001(9)
C17 0.0359(13) 0.0254(12) 0.0234(12) 0.0017(9) -0.0070(10) -0.0056(10)
C18 0.0524(16) 0.0214(12) 0.0228(12) -0.0014(9) -0.0007(11) -0.0044(11)
C19 0.0357(13) 0.0260(12) 0.0191(11) -0.0018(9) 0.0027(9) 0.0008(10)
C20 0.0510(17) 0.0458(17) 0.0295(14) -0.0070(12) -0.0072(12) 0.0165(14)
C21 0.063(2) 0.0484(19) 0.0387(17) -0.0096(14) 0.0013(15) 0.0240(16)
C22 0.0587(19) 0.0418(16) 0.0283(14) -0.0122(12) 0.0070(13) -0.0006(14)
C23 0.0446(16) 0.0473(17) 0.0230(13) -0.0044(11) -0.0023(11) -0.0046(13)
C24 0.0349(13) 0.0368(14) 0.0255(12) -0.0018(10) -0.0004(10) 0.0058(11)
C25 0.0369(13) 0.0279(12) 0.0191(11) -0.0011(9) 0.0012(9) -0.0055(10)
C26 0.0422(15) 0.0392(15) 0.0278(13) -0.0018(11) 0.0051(11) -0.0039(12)
C27 0.0506(18) 0.061(2) 0.0305(15) 0.0000(14) 0.0128(13) -0.0148(16)
C28 0.066(2) 0.0463(18) 0.0272(14) 0.0099(12) -0.0002(14) -0.0196(16)
C29 0.064(2) 0.0309(14) 0.0295(14) 0.0068(11) -0.0071(13) -0.0068(14)
C30 0.0461(15) 0.0305(13) 0.0230(12) 0.0016(10) -0.0007(11) -0.0023(12)
C31 0.0487(15) 0.0193(11) 0.0243(12) 0.0006(9) 0.0054(11) 0.0001(10)
C32 0.0558(18) 0.0314(14) 0.0302(14) 0.0063(11) 0.0034(12) 0.0058(13)
C33 0.088(3) 0.0374(17) 0.0325(16) 0.0119(13) 0.0044(16) 0.0171(17)
C34 0.101(3) 0.0284(15) 0.0371(17) 0.0106(13) 0.0205(18) -0.0007(17)
C35 0.077(2) 0.0347(16) 0.0481(19) 0.0014(14) 0.0200(17) -0.0206(16)
C36 0.0559(18) 0.0285(14) 0.0363(15) 0.0002(11) 0.0037(13) -0.0090(13)
C37 0.0492(16) 0.0284(13) 0.0226(12) 0.0026(10) 0.0015(11) 0.0119(12)
C38 0.068(2) 0.0291(14) 0.0366(16) 0.0002(12) 0.0059(14) 0.0073(14)
C39 0.117(4) 0.0322(17) 0.049(2) -0.0029(15) 0.013(2) 0.021(2)
C40 0.112(4) 0.051(2) 0.062(3) 0.0016(19) 0.019(2) 0.046(3)
C41 0.070(3) 0.084(3) 0.052(2) 0.012(2) 0.0156(19) 0.042(2)
C42 0.0484(17) 0.0513(19) 0.0367(16) 0.0062(14) 0.0041(13) 0.0193(15)
C43 0.0354(13) 0.0283(12) 0.0186(11) 0.0004(9) -0.0008(9) 0.0022(10)
C44 0.072(2) 0.0324(14) 0.0251(13) -0.0024(11) 0.0066(13) -0.0123(14)
C45 0.096(3) 0.0370(17) 0.0339(16) -0.0099(13) 0.0019(17) -0.0140(18)
C46 0.070(2) 0.0508(19) 0.0228(13) -0.0109(12) 0.0020(13) 0.0033(16)
C47 0.0408(15) 0.0592(19) 0.0196(12) 0.0016(12) 0.0030(11) -0.0021(14)
C48 0.0367(14) 0.0363(14) 0.0236(12) 0.0034(10) -0.0018(10) -0.0053(11)
C49 0.0423(14) 0.0323(13) 0.0201(11) 0.0004(10) -0.0032(10) 0.0088(11)
C50 0.067(2) 0.0430(18) 0.0447(18) -0.0001(14) -0.0273(16) 0.0057(16)
C51 0.100(3) 0.063(3) 0.050(2) 0.0028(19) -0.040(2) 0.021(2)
C52 0.100(3) 0.060(2) 0.0318(17) 0.0139(16) -0.0068(18) 0.034(2)
C53 0.069(2) 0.0415(17) 0.0433(18) 0.0168(14) 0.0160(16) 0.0150(16)
C54 0.0480(16) 0.0353(15) 0.0327(14) 0.0070(12) 0.0030(12) 0.0057(13)
C55 0.0440(15) 0.0221(12) 0.0259(12) 0.0005(9) 0.0015(11) 0.0061(11)
C56 0.0449(16) 0.0392(15) 0.0308(14) 0.0041(12) 0.0033(12) 0.0152(13)
C57 0.060(2) 0.060(2) 0.0385(17) 0.0130(15) 0.0007(15) 0.0289(18)
C58 0.089(3) 0.050(2) 0.0442(19) 0.0209(16) 0.0029(19) 0.029(2)
C59 0.092(3) 0.0339(16) 0.0466(19) 0.0145(14) 0.0124(19) 0.0008(18)
C60 0.0577(19) 0.0268(13) 0.0378(15) 0.0045(11) 0.0040(13) -0.0022(13)
C61 0.0345(13) 0.0213(11) 0.0290(13) 0.0013(9) -0.0006(10) -0.0010(10)
C62 0.0375(15) 0.0342(15) 0.0500(18) -0.0120(13) 0.0029(13) -0.0019(12)
C63 0.0537(19) 0.0376(17) 0.065(2) -0.0222(16) 0.0036(16) 0.0031(15)
C64 0.058(2) 0.0283(14) 0.0527(19) -0.0103(13) -0.0098(15) -0.0054(13)
C65 0.0416(16) 0.0290(14) 0.0558(19) -0.0004(13) -0.0096(14) -0.0068(12)
C66 0.0356(14) 0.0247(12) 0.0466(16) -0.0003(11) 0.0006(12) -0.0017(11)
C67 0.0366(15) 0.0276(13) 0.0309(13) -0.0004(10) 0.0004(11) -0.0038(11)
C68 0.0331(15) 0.0508(19) 0.062(2) 0.0020(16) 0.0030(14) -0.0076(14)
C69 0.0368(16) 0.0377(16) 0.0553(19) 0.0048(14) -0.0016(14) 0.0007(12)
C70 0.0304(19) 0.094(4) 0.162(6) 0.008(4) -0.004(3) -0.007(2)
P1 0.0379(4) 0.0450(4) 0.0378(4) -0.0037(3) 0.0041(3) -0.0013(3)
P2 0.0789(9) 0.193(2) 0.0419(6) -0.0255(9) 0.0231(6) -0.0174(10)
F1 0.0755(14) 0.0582(13) 0.0468(11) -0.0068(10) 0.0171(10) 0.0030(11)
F2 0.151(3) 0.0699(17) 0.0566(15) 0.0163(13) -0.0004(16) 0.0109(18)
F3 0.0923(19) 0.092(2) 0.0709(16) -0.0379(15) 0.0307(14) -0.0162(15)
F4 0.0550(15) 0.132(3) 0.117(2) -0.044(2) 0.0115(15) -0.0340(16)
F5 0.184(4) 0.0631(17) 0.097(2) 0.0202(16) 0.029(2) 0.047(2)
F6 0.0464(13) 0.166(3) 0.094(2) -0.040(2) 0.0017(13) -0.0205(17)

loop_
_atom_type_symbol
_atom_type_description
_atom_type_scat_dispersion_real
_atom_type_scat_dispersion_imag
_atom_type_scat_source
C C 0.0033 0.0016 'International Tables Vol C Tables 4.2.6.8 and 6.1.1.4'
H H 0.0000 0.0000 'International Tables Vol C Tables 4.2.6.8 and 6.1.1.4'
N N 0.0061 0.0033 'International Tables Vol C Tables 4.2.6.8 and 6.1.1.4'
F F 0.0171 0.0103 'International Tables Vol C Tables 4.2.6.8 and 6.1.1.4'
P P 0.1023 0.0942 'International Tables Vol C Tables 4.2.6.8 and 6.1.1.4'
Fe Fe 0.3463 0.8444 'International Tables Vol C Tables 4.2.6.8 and 6.1.1.4'
O O 0.0106 0.0060 'International Tables Vol C Tables 4.2.6.8 and 6.1.1.4'

loop_
_geom_angle_atom_site_label_1
_geom_angle_atom_site_label_2
_geom_angle_atom_site_label_3
_geom_angle
N10 Fe1 N9 178.20(9)
N10 Fe1 C4 85.95(10)
N9 Fe1 C4 92.59(9)
N10 Fe1 C2 86.76(10)
N9 Fe1 C2 94.68(9)
C4 Fe1 C2 172.68(10)
N10 Fe1 C3 94.45(10)
N9 Fe1 C3 86.54(9)
C4 Fe1 C3 87.82(9)
C2 Fe1 C3 93.46(10)
N10 Fe1 C1 95.78(10)
N9 Fe1 C1 83.21(9)
C4 Fe1 C1 91.98(9)
C2 Fe1 C1 88.04(10)
C3 Fe1 C1 169.73(10)
C1 N1 C5 112.2(2)
C1 N1 C18 129.3(2)
C5 N1 C18 118.3(2)
C1 N2 C6 113.0(2)
C1 N2 C7 123.6(2)
C6 N2 C7 121.6(2)
C2 N3 C8 113.0(2)
C2 N3 C7 121.3(2)
C8 N3 C7 125.7(2)
C2 N4 C9 112.0(2)
C2 N4 C10 122.7(2)
C9 N4 C10 124.2(2)
C3 N5 C12 112.2(2)
C3 N5 C11 127.3(2)
C12 N5 C11 120.5(2)
C3 N6 C13 112.8(2)
C3 N6 C14 124.0(2)
C13 N6 C14 121.6(2)
C4 N7 C15 112.9(2)
C4 N7 C14 120.4(2)
C15 N7 C14 126.7(2)
C4 N8 C16 112.3(2)
C4 N8 C17 123.9(2)
C16 N8 C17 122.5(2)
C67 N9 Fe1 177.1(2)
C69 N10 Fe1 176.5(3)
C79 N12 C77 67.1(9)
N1 C1 N2 102.0(2)
N1 C1 Fe1 136.18(18)
N2 C1 Fe1 121.03(17)
N3 C2 N4 103.1(2)
N3 C2 Fe1 125.52(18)
N4 C2 Fe1 130.20(18)
N5 C3 N6 102.4(2)
N5 C3 Fe1 136.55(18)
N6 C3 Fe1 121.00(17)
N7 C4 N8 103.0(2)
N7 C4 Fe1 126.83(18)
N8 C4 Fe1 129.75(17)
C6 C5 N1 106.9(2)
C6 C5 C19 130.1(2)
N1 C5 C19 122.9(2)
C5 C6 N2 105.8(2)
C5 C6 C25 128.8(2)
N2 C6 C25 125.1(2)
N3 C7 N2 110.8(2)
C9 C8 N3 105.8(2)
C9 C8 C31 131.4(2)
N3 C8 C31 122.7(2)
C8 C9 N4 106.2(2)
C8 C9 C37 128.1(2)
N4 C9 C37 125.6(2)
N4 C10 C11 112.0(2)
N5 C11 C10 115.4(2)
C13 C12 N5 106.3(2)
C13 C12 C43 127.8(2)
N5 C12 C43 125.8(2)
C12 C13 N6 106.2(2)
C12 C13 C49 130.3(2)
N6 C13 C49 123.4(2)
N7 C14 N6 110.6(2)
C16 C15 N7 105.7(2)
C16 C15 C55 130.1(2)
N7 C15 C55 124.1(2)
C15 C16 N8 106.1(2)
C15 C16 C61 130.6(2)
N8 C16 C61 122.8(2)
N8 C17 C18 110.7(2)
N1 C18 C17 113.8(2)
C20 C19 C24 119.4(2)
C20 C19 C5 119.5(2)
C24 C19 C5 121.1(2)
C19 C20 C21 119.9(3)
C22 C21 C20 120.4(3)
C23 C22 C21 119.9(3)
C22 C23 C24 120.3(3)
C19 C24 C23 120.1(3)
C26 C25 C30 118.9(2)
C26 C25 C6 120.3(2)
C30 C25 C6 120.6(2)
C25 C26 C27 120.1(3)
C28 C27 C26 120.3(3)
C29 C28 C27 120.0(3)
C28 C29 C30 120.6(3)
C29 C30 C25 120.1(3)
C36 C31 C32 119.4(3)
C36 C31 C8 121.0(3)
C32 C31 C8 119.6(3)
C31 C32 C33 119.8(3)
C34 C33 C32 120.5(3)
C33 C34 C35 120.1(3)
C34 C35 C36 120.1(3)
C35 C36 C31 120.0(3)
C42 C37 C38 119.8(3)
C42 C37 C9 122.0(3)
C38 C37 C9 118.1(3)
C39 C38 C37 119.2(4)
C40 C39 C38 120.8(4)
C39 C40 C41 120.2(4)
C40 C41 C42 120.3(4)
C37 C42 C41 119.7(4)
C48 C43 C44 118.6(2)
C48 C43 C12 119.5(2)
C44 C43 C12 121.9(2)
C45 C44 C43 120.7(3)
C46 C45 C44 119.9(3)
C47 C46 C45 120.0(3)
C46 C47 C48 120.3(3)
C47 C48 C43 120.5(3)
C50 C49 C54 119.3(3)
C50 C49 C13 120.5(3)
C54 C49 C13 120.2(2)
C49 C50 C51 119.8(4)
C52 C51 C50 120.7(4)
C51 C52 C53 120.0(3)
C52 C53 C54 120.1(4)
C53 C54 C49 120.1(3)
C56 C55 C60 119.4(3)
C56 C55 C15 121.8(3)
C60 C55 C15 118.8(3)
C57 C56 C55 119.9(3)
C58 C57 C56 120.3(4)
C57 C58 C59 120.4(3)
C58 C59 C60 120.1(3)
C59 C60 C55 119.8(3)
C66 C61 C62 119.0(3)
C66 C61 C16 122.0(2)
C62 C61 C16 119.0(2)
C63 C62 C61 120.4(3)
C64 C63 C62 120.2(3)
C65 C64 C63 119.9(3)
C64 C65 C66 120.3(3)
C61 C66 C65 120.2(3)
N9 C67 C68 178.7(3)
N10 C69 C70 178.1(4)
O1 C72 C71 107.1(4)
O1 C73 C74 106.6(4)
N11 C75 C80 157.5(8)
N11 C75 C76 172.8(7)
C80 C75 C76 23.9(6)
C80 C76 C75 49.9(13)
N12 C77 C79 55.1(8)
N12 C77 C78 172.2(8)
C79 C77 C78 117.3(10)
N12 C79 C77 57.8(9)
N12 C79 O2 100.0(12)
C77 C79 O2 117.3(12)
C76 C80 C75 106.2(17)
C76 C80 O2 130.7(18)
C75 C80 O2 104.2(9)
F5 P1 F4 89.1(2)
F5 P1 F6 90.9(2)
F4 P1 F6 179.57(19)
F5 P1 F2 179.1(2)
F4 P1 F2 90.3(2)
F6 P1 F2 89.7(2)
F5 P1 F3 90.72(18)
F4 P1 F3 90.08(16)
F6 P1 F3 90.35(16)
F2 P1 F3 89.91(17)
F5 P1 F1 89.47(16)
F4 P1 F1 90.82(15)
F6 P1 F1 88.75(15)
F2 P1 F1 89.90(15)
F3 P1 F1 179.09(15)
F12C P2 F8B 72.8(7)
F12C P2 F10A 101.3(5)
F8B P2 F10A 83.9(5)
F12C P2 F9A 81.8(5)
F8B P2 F9A 91.7(4)
F10A P2 F9A 173.5(3)
F12C P2 F7 101.8(5)
F8B P2 F7 173.4(5)
F10A P2 F7 93.8(3)
F9A P2 F7 91.1(2)
F12C P2 F11 176.3(5)
F8B P2 F11 107.0(5)
F10A P2 F11 82.3(3)
F9A P2 F11 94.5(3)
F7 P2 F11 78.7(2)
F12C P2 F8A 104.5(5)
F8B P2 F8A 33.3(4)
F10A P2 F8A 87.3(3)
F9A P2 F8A 86.4(2)
F7 P2 F8A 153.0(3)
F11 P2 F8A 74.7(3)
F12C P2 F10B 78.1(5)
F8B P2 F10B 90.5(5)
F10A P2 F10B 27.2(3)
F9A P2 F10B 158.2(3)
F7 P2 F10B 84.7(3)
F11 P2 F10B 105.6(3)
F8A P2 F10B 106.8(3)
F12C P2 F12B 35.5(5)
F8B P2 F12B 37.5(5)
F10A P2 F12B 90.8(3)
F9A P2 F12B 88.6(3)
F7 P2 F12B 136.7(3)
F11 P2 F12B 144.5(3)
F8A P2 F12B 70.1(3)
F10B P2 F12B 80.1(4)
F12C P2 F12A 27.5(5)
F8B P2 F12A 99.9(5)
F10A P2 F12A 100.6(3)
F9A P2 F12A 84.9(3)
F7 P2 F12A 74.4(3)
F11 P2 F12A 153.1(3)
F8A P2 F12A 131.9(3)
F10B P2 F12A 73.4(4)
F12B P2 F12A 62.4(3)
F12C P2 F9B 109.4(7)
F8B P2 F9B 101.8(6)
F10A P2 F9B 149.1(6)
F9A P2 F9B 27.7(4)
F7 P2 F9B 83.3(5)
F11 P2 F9B 66.9(5)
F8A P2 F9B 82.1(5)
F10B P2 F9B 167.0(5)
F12B P2 F9B 112.3(5)
F12A P2 F9B 108.2(5)
F8B F8A P2 58.4(7)
F8A F8B F12B 165.9(13)
F8A F8B P2 88.3(8)
F12B F8B P2 89.2(8)
F8A F8B F12C 136.6(11)
F12B F8B F12C 37.7(6)
P2 F8B F12C 51.7(5)
F9B F9A P2 94.6(10)
F9A F9B P2 57.7(9)
F10B F10A P2 95.6(8)
F10A F10B P2 57.2(7)
F12C F12A P2 47.1(8)
F12C F12B F8B 102.6(10)
F12C F12B P2 49.5(7)
F8B F12B P2 53.4(6)
F12A F12C F12B 155.5(15)
F12A F12C P2 105.4(11)
F12B F12C P2 95.0(9)
F12A F12C F8B 159.3(13)
F12B F12C F8B 39.7(6)
P2 F12C F8B 55.5(5)
C73 O1 C72 112.0(4)
C79 O2 C80 113.6(9)

loop_
_geom_bond_atom_site_label_1
_geom_bond_atom_site_label_2
_geom_bond_distance
Fe1 N10 1.917(2)
Fe1 N9 1.931(2)
Fe1 C4 1.977(2)
Fe1 C2 1.986(2)
Fe1 C3 2.029(2)
Fe1 C1 2.052(2)
N1 C1 1.372(3)
N1 C5 1.398(3)
N1 C18 1.466(3)
N2 C1 1.373(3)
N2 C6 1.397(3)
N2 C7 1.457(3)
N3 C2 1.353(3)
N3 C8 1.400(3)
N3 C7 1.439(3)
N4 C2 1.362(3)
N4 C9 1.407(3)
N4 C10 1.459(3)
N5 C3 1.367(3)
N5 C12 1.405(3)
N5 C11 1.472(3)
N6 C3 1.371(3)
N6 C13 1.393(3)
N6 C14 1.450(3)
N7 C4 1.353(3)
N7 C15 1.399(3)
N7 C14 1.443(3)
N8 C4 1.360(3)
N8 C16 1.401(3)
N8 C17 1.456(3)
N9 C67 1.142(4)
N10 C69 1.134(4)
N11 C75 0.963(7)
N12 C79 1.115(16)
N12 C77 1.150(9)
C5 C6 1.345(4)
C5 C19 1.481(3)
C6 C25 1.475(3)
C8 C9 1.353(4)
C8 C31 1.480(3)
C9 C37 1.472(4)
C10 C11 1.511(4)
C12 C13 1.349(4)
C12 C43 1.478(3)
C13 C49 1.480(3)
C15 C16 1.356(3)
C15 C55 1.470(3)
C16 C61 1.478(3)
C17 C18 1.501(4)
C19 C20 1.388(4)
C19 C24 1.388(4)
C20 C21 1.389(4)
C21 C22 1.380(5)
C22 C23 1.370(5)
C23 C24 1.394(4)
C25 C26 1.391(4)
C25 C30 1.403(4)
C26 C27 1.393(4)
C27 C28 1.386(5)
C28 C29 1.370(5)
C29 C30 1.390(4)
C31 C36 1.392(4)
C31 C32 1.393(4)
C32 C33 1.396(4)
C33 C34 1.368(6)
C34 C35 1.385(6)
C35 C36 1.390(4)
C37 C42 1.389(5)
C37 C38 1.400(4)
C38 C39 1.398(5)
C39 C40 1.371(7)
C40 C41 1.377(7)
C41 C42 1.399(5)
C43 C48 1.392(4)
C43 C44 1.394(4)
C44 C45 1.388(4)
C45 C46 1.387(5)
C46 C47 1.371(5)
C47 C48 1.391(4)
C49 C50 1.388(4)
C49 C54 1.393(4)
C50 C51 1.391(5)
C51 C52 1.372(7)
C52 C53 1.375(6)
C53 C54 1.389(4)
C55 C56 1.393(4)
C55 C60 1.399(4)
C56 C57 1.391(4)
C57 C58 1.376(6)
C58 C59 1.376(6)
C59 C60 1.396(4)
C61 C66 1.390(4)
C61 C62 1.393(4)
C62 C63 1.389(4)
C63 C64 1.380(5)
C64 C65 1.378(5)
C65 C66 1.392(4)
C67 C68 1.458(4)
C69 C70 1.468(5)
C71 C72 1.481(7)
C72 O1 1.433(6)
C73 O1 1.409(5)
C73 C74 1.499(7)
C75 C80 1.311(12)
C75 C76 1.646(12)
C76 C80 0.694(13)
C77 C79 1.252(16)
C77 C78 1.434(12)
C79 O2 1.442(16)
C80 O2 1.474(13)
P1 F5 1.572(3)
P1 F4 1.572(3)
P1 F6 1.574(3)
P1 F2 1.577(3)
P1 F3 1.591(2)
P1 F1 1.596(2)
P2 F12C 1.379(11)
P2 F8B 1.449(10)
P2 F10A 1.511(6)
P2 F9A 1.555(3)
P2 F7 1.625(4)
P2 F11 1.632(6)
P2 F8A 1.700(5)
P2 F10B 1.790(9)
P2 F12B 1.805(7)
P2 F12A 1.814(7)
P2 F9B 1.833(15)
F8A F8B 0.933(10)
F8B F12B 1.098(11)
F8B F12C 1.678(16)
F9A F9B 0.855(15)
F10A F10B 0.823(8)
F12A F12C 0.868(11)
F12B F12C 1.052(12)
